data_9011326
loop_
_publ_author_name
'Baikie, T.'
'Mercier, P. H. J.'
'Elcombe, M. M.'
'Kim, J. Y.'
'Le Page, Y.'
'Mitchell, L. D.'
'White, T. J.'
'Whitfield, P. S.'

_publ_section_title
;
 Triclinic apatites
 Locality: synthetic
;
_journal_issue 2
_journal_name_full 'Acta Crystallographica, Section B'
_journal_page_first 251
_journal_page_last 256
_journal_paper_doi 10.1107/S0108768106053316
_journal_volume 63
_journal_year 2007
_chemical_formula_sum 'As3 Ca5 F O12'
_chemical_name_mineral Svabite
_space_group_IT_number 2
_symmetry_space_group_name_Hall '-P 1'
_symmetry_space_group_name_H-M 'P -1'
_cell_angle_alpha 90.623
_cell_angle_beta 88.869
_cell_angle_gamma 120.371
_cell_length_a 9.6841
_cell_length_b 9.6906
_cell_length_c 6.9815
_cell_formula_units_Z 2
_cell_volume 565.156
_exptl_crystal_density_diffrn 3.738
_cod_original_formula_sum 'Ca5 As3 O12 F'
_cod_database_code 9011326

loop_
_symmetry_equiv_pos_as_xyz
x,y,z
-x,-y,-z

loop_
_atom_site_label
_atom_site_fract_x
_atom_site_fract_y
_atom_site_fract_z
Ca1 0.23400 0.99000 0.24900
Ca2 0.00500 0.25100 0.26200
Ca3 0.77000 0.76700 0.24500
Ca4 0.34500 0.65300 0.00300
Ca5 0.34300 0.68100 0.49900
As1 0.39800 0.37400 0.26100
As2 0.62800 0.02400 0.23900
As3 0.97500 0.60600 0.24300
O1 0.31100 0.48000 0.27500
O2 0.51000 0.82700 0.24300
O3 0.17300 0.68100 0.22600
O4 0.60400 0.47500 0.27700
O5 0.53000 0.12400 0.22000
O6 0.87800 0.40700 0.27400
O7 0.35100 0.26300 0.06300
O8 0.77400 0.07900 0.07200
O9 0.90500 0.63900 0.04000
O10 0.66900 0.76600 0.55200
O11 0.27400 0.90700 0.55500
O12 0.06800 0.30100 0.58400
F 0.00700 0.00700 0.24500

_cod_duplicate_entry 2102795
